data_4322724
loop_
_publ_author_name
'Ingo Schranz'
'Lothar Stahl'
'Richard J. Staples'

_publ_section_title
;
 Polycyclic Bis(tert-butylamido)cyclodiphosph(III)azane Complexes of
 Lithium and Magnesium: Their Syntheses, Molecular Structures, and
 Relationships to Isoelectronic Cyclodisilazane Derivatives
;
_journal_name_full 'Inorganic Chemistry'
_journal_page_first 1493
_journal_page_last 1498
_journal_paper_doi 10.1021/ic971201f
_journal_volume 37
_journal_year 1998
_chemical_formula_sum 'C16 H38 N4 P2'
_chemical_formula_weight 348.44
_chemical_name_systematic
; 
 ? 
;
_space_group_IT_number 13
_symmetry_cell_setting monoclinic
_symmetry_space_group_name_Hall '-P 2yc'
_symmetry_space_group_name_H-M 'P 1 2/c 1'
_atom_sites_solution_hydrogens geom
_atom_sites_solution_primary direct
_atom_sites_solution_secondary difmap
_audit_creation_method SHELXL
_cell_angle_alpha 90.00
_cell_angle_beta 101.09(3)
_cell_angle_gamma 90.00
_cell_formula_units_Z 2
_cell_length_a 9.600(4)
_cell_length_b 5.904(4)
_cell_length_c 18.97(1)
_cell_measurement_reflns_used 86
_cell_measurement_temperature 193(2)
_cell_measurement_theta_max 20.25
_cell_measurement_theta_min 4.77
_cell_volume 1055.1(10)
_computing_cell_refinement 'SMART (SIEMENS, V4.033, 1994)'
_computing_data_collection 'ASTRO (SIEMENS, V4.033, 1994)'
_computing_data_reduction 'SAINT (SIEMENS, V4.035, 1994)'
_computing_molecular_graphics 'SHELXTL (SIEMENS, 1994, ver 5.04)'
_computing_publication_material 'CIFTAB (Sheldrick, 1993)'
_computing_structure_refinement 'SHELXL-93 (Sheldrick, 1993)'
_computing_structure_solution 'SHELXS-86 (Sheldrick, 1990)'
_diffrn_ambient_temperature 193(2)
_diffrn_measurement_device 'Siemens CCD'
_diffrn_measurement_method '\w, 0.3 deg'
_diffrn_radiation_monochromator graphite
_diffrn_radiation_source 'fine-focus sealed tube'
_diffrn_radiation_type MoK\a
_diffrn_radiation_wavelength 0.71073
_diffrn_reflns_av_R_equivalents 0.0547
_diffrn_reflns_av_sigmaI/netI 0.0742
_diffrn_reflns_limit_h_max 11
_diffrn_reflns_limit_h_min -12
_diffrn_reflns_limit_k_max 7
_diffrn_reflns_limit_k_min -7
_diffrn_reflns_limit_l_max 16
_diffrn_reflns_limit_l_min -25
_diffrn_reflns_number 6200
_diffrn_reflns_theta_max 28.41
_diffrn_reflns_theta_min 2.16
_diffrn_standards_decay_% <1
_diffrn_standards_interval_count 0
_diffrn_standards_number 0
_exptl_absorpt_coefficient_mu 0.210
_exptl_absorpt_correction_T_max 0.979
_exptl_absorpt_correction_T_min 0.919
_exptl_absorpt_correction_type empirical
_exptl_crystal_colour colorless
_exptl_crystal_density_diffrn 1.097
_exptl_crystal_description needle
_exptl_crystal_F_000 384
_exptl_crystal_size_max 0.4
_exptl_crystal_size_mid 0.1
_exptl_crystal_size_min 0.1
_refine_diff_density_max 0.822
_refine_diff_density_min -0.419
_refine_diff_density_rms 0.084
_refine_ls_extinction_method none
_refine_ls_goodness_of_fit_all 1.028
_refine_ls_goodness_of_fit_obs 1.108
_refine_ls_hydrogen_treatment riding
_refine_ls_matrix_type full
_refine_ls_number_parameters 100
_refine_ls_number_reflns 2537
_refine_ls_number_restraints 36
_refine_ls_restrained_S_all 1.021
_refine_ls_restrained_S_obs 1.096
_refine_ls_R_factor_all 0.1027
_refine_ls_R_factor_obs 0.0657
_refine_ls_shift/esd_max 0.001
_refine_ls_shift/esd_mean 0.000
_refine_ls_structure_factor_coef Fsqd
_refine_ls_weighting_details 'w=1/[\s^2^(Fo^2^)+(0.0800P)^2^+0.4168P] where P=(Fo^2^+2Fc^2^)/3'
_refine_ls_weighting_scheme calc
_refine_ls_wR_factor_all 0.1631
_refine_ls_wR_factor_obs 0.1452
_reflns_number_observed 1749
_reflns_number_total 2537
_reflns_observed_criterion >2sigma(I)
_cod_data_source_file ic971201f_1.cif
_cod_data_source_block ls149f_COMPOUND_1
_cod_depositor_comments
;
The following automatic conversions were performed:

'_refine_ls_weighting_scheme' value 'calc
w=1/[\s^2^(Fo^2^)+(0.0800P)^2^+0.4168P] where P=(Fo^2^+2Fc^2^)/3' was
changed to 'calc'. New tag '_refine_ls_weighting_details' was
created. The value of the new tag was set to
'w=1/[\s^2^(Fo^2^)+(0.0800P)^2^+0.4168P] where P=(Fo^2^+2Fc^2^)/3'.

Automatic conversion script
Id: cif_fix_values 3143 2015-03-26 13:38:13Z robertas 
;
_cod_original_cell_volume 1055(1)
_cod_database_code 4322724

loop_
_symmetry_equiv_pos_as_xyz
'x, y, z'
'-x, y, -z+1/2'
'-x, -y, -z'
'x, -y, z-1/2'

loop_
_atom_site_aniso_label
_atom_site_aniso_U_11
_atom_site_aniso_U_22
_atom_site_aniso_U_33
_atom_site_aniso_U_23
_atom_site_aniso_U_13
_atom_site_aniso_U_12
P1 0.0212(3) 0.0233(3) 0.0234(4) 0.0005(3) 0.0000(2) -0.0017(3)
N1 0.0192(10) 0.0290(12) 0.0233(11) -0.0022(9) 0.0020(8) 0.0003(9)
N2 0.0282(12) 0.0219(12) 0.0317(13) 0.0013(9) -0.0085(9) -0.0030(9)
C1 0.0259(13) 0.0284(14) 0.0276(14) -0.0044(10) 0.0082(11) -0.0019(11)
C2 0.052(2) 0.029(2) 0.053(2) -0.0071(14) 0.0173(15) 0.0039(15)
C3 0.027(2) 0.059(2) 0.056(2) -0.017(2) 0.0174(14) -0.0062(15)
C4 0.055(2) 0.050(2) 0.028(2) 0.0008(13) 0.0164(14) 0.006(2)
C5 0.0267(14) 0.0262(14) 0.0285(14) 0.0034(11) -0.0079(11) -0.0018(11)
C6 0.049(2) 0.046(2) 0.036(2) 0.0133(13) -0.0038(14) -0.0057(15)
C7 0.040(2) 0.0282(15) 0.039(2) -0.0005(13) -0.0148(13) -0.0040(13)
C8 0.035(2) 0.034(2) 0.049(2) 0.0009(13) -0.0042(14) 0.0064(13)

loop_
_atom_site_label
_atom_site_type_symbol
_atom_site_fract_x
_atom_site_fract_y
_atom_site_fract_z
_atom_site_U_iso_or_equiv
_atom_site_thermal_displace_type
_atom_site_occupancy
_atom_site_calc_flag
_atom_site_refinement_flags
_atom_site_disorder_group
P1 P 0.10578(7) 0.43347(11) -0.19566(3) 0.0232(2) Uani 1 d . .
N1 N -0.0758(2) 0.4026(4) -0.21196(11) 0.0241(5) Uani 1 d . .
N2 N 0.1683(2) 0.1839(4) -0.16321(11) 0.0292(5) Uani 1 d . .
H2A H 0.1240(2) 0.0656(4) -0.18516(11) 0.035 Uiso 1 calc R .
C1 C -0.1702(3) 0.4894(4) -0.16461(14) 0.0269(6) Uani 1 d U .
C2 C -0.1710(4) 0.7493(5) -0.1628(2) 0.0437(8) Uani 1 d U .
H2B H -0.0748(4) 0.8047(5) -0.1441(2) 0.066 Uiso 1 calc R .
H2C H -0.2350(4) 0.8013(5) -0.1316(2) 0.066 Uiso 1 calc R .
H2D H -0.2039(4) 0.8078(5) -0.2115(2) 0.066 Uiso 1 calc R .
C3 C -0.3187(3) 0.4039(6) -0.1934(2) 0.0463(9) Uani 1 d U .
H3A H -0.3518(3) 0.4632(6) -0.2420(2) 0.069 Uiso 1 calc R .
H3B H -0.3825(3) 0.4551(6) -0.1621(2) 0.069 Uiso 1 calc R .
H3C H -0.3181(3) 0.2380(6) -0.1949(2) 0.069 Uiso 1 calc R .
C4 C -0.1174(4) 0.3986(5) -0.0891(2) 0.0430(8) Uani 1 d U .
H4A H -0.0212(4) 0.4549(5) -0.0709(2) 0.065 Uiso 1 calc R .
H4B H -0.1163(4) 0.2327(5) -0.0903(2) 0.065 Uiso 1 calc R .
H4C H -0.1807(4) 0.4498(5) -0.0575(2) 0.065 Uiso 1 calc R .
C5 C 0.2859(3) 0.1300(4) -0.10366(14) 0.0289(6) Uani 1 d U .
C6 C 0.2280(4) -0.0025(6) -0.0464(2) 0.0448(8) Uani 1 d U .
H6A H 0.1829(4) -0.1422(6) -0.0676(2) 0.067 Uiso 1 calc R .
H6B H 0.1578(4) 0.0900(6) -0.0283(2) 0.067 Uiso 1 calc R .
H6C H 0.3060(4) -0.0405(6) -0.0068(2) 0.067 Uiso 1 calc R .
C7 C 0.3558(3) 0.3467(5) -0.0711(2) 0.0388(7) Uani 1 d U .
H7A H 0.3929(3) 0.4314(5) -0.1080(2) 0.058 Uiso 1 calc R .
H7B H 0.4340(3) 0.3090(5) -0.0315(2) 0.058 Uiso 1 calc R .
H7C H 0.2857(3) 0.4394(5) -0.0530(2) 0.058 Uiso 1 calc R .
C8 C 0.3938(3) -0.0154(5) -0.1334(2) 0.0410(8) Uani 1 d U .
H8A H 0.3478(3) -0.1546(5) -0.1542(2) 0.061 Uiso 1 calc R .
H8B H 0.4730(3) -0.0540(5) -0.0943(2) 0.061 Uiso 1 calc R .
H8C H 0.4297(3) 0.0696(5) -0.1705(2) 0.061 Uiso 1 calc R .

loop_
_atom_type_symbol
_atom_type_description
_atom_type_scat_dispersion_real
_atom_type_scat_dispersion_imag
_atom_type_scat_source
C C 0.0033 0.0016 'International Tables Vol C Tables 4.2.6.8 and 6.1.1.4'
H H 0.0000 0.0000 'International Tables Vol C Tables 4.2.6.8 and 6.1.1.4'
N N 0.0061 0.0033 'International Tables Vol C Tables 4.2.6.8 and 6.1.1.4'
P P 0.1023 0.0942 'International Tables Vol C Tables 4.2.6.8 and 6.1.1.4'

loop_
_geom_angle_atom_site_label_1
_geom_angle_atom_site_label_2
_geom_angle_atom_site_label_3
_geom_angle
_geom_angle_site_symmetry_1
_geom_angle_site_symmetry_3
_geom_angle_publ_flag
N2 P1 N1 104.69(11) . . ?
N2 P1 N1 105.03(11) . 2_554 ?
N1 P1 N1 80.88(11) . 2_554 ?
N2 P1 P1 117.67(8) . 2_554 ?
N1 P1 P1 41.22(7) . 2_554 ?
N1 P1 P1 40.96(7) 2_554 2_554 ?
C1 N1 P1 124.8(2) . . ?
C1 N1 P1 125.1(2) . 2_554 ?
P1 N1 P1 97.83(11) . 2_554 ?
C5 N2 P1 130.2(2) . . ?
N1 C1 C3 108.0(2) . . ?
N1 C1 C4 108.4(2) . . ?
C3 C1 C4 110.1(2) . . ?
N1 C1 C2 111.4(2) . . ?
C3 C1 C2 109.5(2) . . ?
C4 C1 C2 109.4(2) . . ?
N2 C5 C7 110.1(2) . . ?
N2 C5 C6 109.1(2) . . ?
C7 C5 C6 109.6(2) . . ?
N2 C5 C8 108.2(2) . . ?
C7 C5 C8 110.1(2) . . ?
C6 C5 C8 109.8(2) . . ?

loop_
_geom_bond_atom_site_label_1
_geom_bond_atom_site_label_2
_geom_bond_distance
_geom_bond_site_symmetry_2
_geom_bond_publ_flag
P1 N2 1.664(2) . ?
P1 N1 1.721(2) . ?
P1 N1 1.730(2) 2_554 ?
P1 P1 2.600(2) 2_554 ?
N1 C1 1.485(3) . ?
N1 P1 1.730(2) 2_554 ?
N2 C5 1.470(3) . ?
C1 C3 1.512(4) . ?
C1 C4 1.522(4) . ?
C1 C2 1.535(4) . ?
C5 C7 1.520(4) . ?
C5 C6 1.526(4) . ?
C5 C8 1.534(4) . ?

loop_
_geom_torsion_atom_site_label_1
_geom_torsion_atom_site_label_2
_geom_torsion_atom_site_label_3
_geom_torsion_atom_site_label_4
_geom_torsion
_geom_torsion_site_symmetry_1
_geom_torsion_site_symmetry_2
_geom_torsion_site_symmetry_3
_geom_torsion_site_symmetry_4
_geom_torsion_publ_flag
N2 P1 N1 C1 101.3(2) . . . . ?
N1 P1 N1 C1 -155.4(2) 2_554 . . . ?
P1 P1 N1 C1 -143.2(3) 2_554 . . . ?
N2 P1 N1 P1 -115.43(11) . . . 2_554 ?
N1 P1 N1 P1 -12.16(14) 2_554 . . 2_554 ?
P1 P1 N1 P1 0.0 2_554 . . 2_554 ?
N1 P1 N2 C5 -138.5(2) . . . . ?
N1 P1 N2 C5 137.2(2) 2_554 . . . ?
P1 P1 N2 C5 179.3(2) 2_554 . . . ?
P1 N1 C1 C3 -173.5(2) . . . . ?
P1 N1 C1 C3 52.9(3) 2_554 . . . ?
P1 N1 C1 C4 -54.3(3) . . . . ?
P1 N1 C1 C4 172.1(2) 2_554 . . . ?
P1 N1 C1 C2 66.2(3) . . . . ?
P1 N1 C1 C2 -67.4(3) 2_554 . . . ?
P1 N2 C5 C7 -1.2(4) . . . . ?
P1 N2 C5 C6 119.1(3) . . . . ?
P1 N2 C5 C8 -121.5(2) . . . . ?
